data_7217781
loop_
_publ_author_name
'Wu, Cheng-You'
'Raja, Duraisamy Senthil'
'Yang, Chun-Chuen'
'Yeh, Chun-Ting'
'Chen, Yu-Ru'
'Li, Chen-Yu'
'Ko, Bao-Tsan'
'Lin, Chia-Her'

_publ_section_title
;
 Evaluation of structural transformation in 2D metal--organic frameworks
 based on a 4,4&#x2032;-sulfonyldibenzoate linker: microwave-assisted
 solvothermal synthesis, characterization and applications
;
_journal_issue 39
_journal_name_full CrystEngComm
_journal_page_first 9308
_journal_paper_doi 10.1039/C4CE01201A
_journal_volume 16
_journal_year 2014
_chemical_formula_moiety 'C28 H18 O14 S2 Zn3'
_chemical_formula_sum 'C28 H18 O14 S2 Zn3'
_chemical_formula_weight 838.65
_chemical_name_systematic
; 
 ? 
;
_space_group_IT_number 14
_symmetry_cell_setting monoclinic
_symmetry_space_group_name_Hall '-P 2yn'
_symmetry_space_group_name_H-M 'P 1 21/n 1'
_atom_sites_solution_hydrogens geom
_atom_sites_solution_primary direct
_atom_sites_solution_secondary difmap
_audit_creation_method SHELXL-97
_cell_angle_alpha 90.00
_cell_angle_beta 93.6270(10)
_cell_angle_gamma 90.00
_cell_formula_units_Z 2
_cell_length_a 14.1168(2)
_cell_length_b 6.05310(10)
_cell_length_c 19.3678(3)
_cell_measurement_reflns_used 7156
_cell_measurement_temperature 295(2)
_cell_measurement_theta_max 28.2922
_cell_measurement_theta_min 2.8917
_cell_volume 1651.67(4)
_computing_cell_refinement 'SAINT V7.68A (Bruker AXS, 2009)'
_computing_data_collection 'APEX2 (Bruker AXS, 2010)'
_computing_data_reduction 'SAINT V7.68A (Bruker AXS, 2009)'
_computing_molecular_graphics 'SHELXTL (Sheldrick, 2008)'
_computing_publication_material SHELXTL
_computing_structure_refinement 'SHELXL-97 (Sheldrick, 2008)'
_computing_structure_solution 'SHELXS-97 (Sheldrick, 2008)'
_diffrn_ambient_temperature 295(2)
_diffrn_detector_area_resol_mean 8.3333
_diffrn_measured_fraction_theta_full 0.999
_diffrn_measured_fraction_theta_max 0.999
_diffrn_measurement_device_type 'Bruker APEX-II CCD'
_diffrn_measurement_method '\f and \w scans'
_diffrn_radiation_monochromator graphite
_diffrn_radiation_source 'fine-focus sealed tube'
_diffrn_radiation_type MoK\a
_diffrn_radiation_wavelength 0.71073
_diffrn_reflns_av_R_equivalents 0.0300
_diffrn_reflns_av_sigmaI/netI 0.0345
_diffrn_reflns_limit_h_max 18
_diffrn_reflns_limit_h_min -18
_diffrn_reflns_limit_k_max 8
_diffrn_reflns_limit_k_min -8
_diffrn_reflns_limit_l_max 25
_diffrn_reflns_limit_l_min -25
_diffrn_reflns_number 15157
_diffrn_reflns_theta_full 28.30
_diffrn_reflns_theta_max 28.30
_diffrn_reflns_theta_min 1.84
_exptl_absorpt_coefficient_mu 2.353
_exptl_absorpt_correction_T_max 0.7987
_exptl_absorpt_correction_T_min 0.6504
_exptl_absorpt_correction_type multi-scan
_exptl_absorpt_process_details 'SADABS V2008/1 (Bruker AXS)'
_exptl_crystal_colour colourless
_exptl_crystal_density_diffrn 1.686
_exptl_crystal_density_method 'not measured'
_exptl_crystal_description acicular
_exptl_crystal_F_000 840
_exptl_crystal_size_max 0.20
_exptl_crystal_size_mid 0.15
_exptl_crystal_size_min 0.10
_refine_diff_density_max 0.337
_refine_diff_density_min -0.344
_refine_diff_density_rms 0.073
_refine_ls_extinction_method none
_refine_ls_goodness_of_fit_ref 1.054
_refine_ls_hydrogen_treatment constr
_refine_ls_matrix_type full
_refine_ls_number_parameters 214
_refine_ls_number_reflns 4098
_refine_ls_number_restraints 0
_refine_ls_restrained_S_all 1.054
_refine_ls_R_factor_all 0.0470
_refine_ls_R_factor_gt 0.0301
_refine_ls_shift/su_max 0.001
_refine_ls_shift/su_mean 0.000
_refine_ls_structure_factor_coef Fsqd
_refine_ls_weighting_details 'calc w=1/[\s^2^(Fo^2^)+(0.0308P)^2^+0.4854P] where P=(Fo^2^+2Fc^2^)/3'
_refine_ls_weighting_scheme calc
_refine_ls_wR_factor_gt 0.0669
_refine_ls_wR_factor_ref 0.0731
_reflns_number_gt 3128
_reflns_number_total 4098
_reflns_threshold_expression >2sigma(I)
_cod_data_source_file c4ce01201a2.cif
_cod_data_source_block CYCU-5
_cod_depositor_comments 'Adding full bibliography for 7217780--7217784.cif.'
_cod_database_code 7217781

loop_
_symmetry_equiv_pos_as_xyz
'x, y, z'
'-x+1/2, y+1/2, -z+1/2'
'-x, -y, -z'
'x-1/2, -y-1/2, z-1/2'

loop_
_atom_site_label
_atom_site_type_symbol
_atom_site_fract_x
_atom_site_fract_y
_atom_site_fract_z
_atom_site_U_iso_or_equiv
_atom_site_adp_type
_atom_site_occupancy
_atom_site_symmetry_multiplicity
_atom_site_calc_flag
_atom_site_refinement_flags
Zn1 Zn 0.5000 0.5000 0.5000 0.02104(9) Uani 1 2 d S
Zn2 Zn 0.399647(16) 0.98820(4) 0.479454(13) 0.02453(8) Uani 1 1 d .
S1 S 0.03266(3) 0.40487(11) 0.76635(3) 0.02525(14) Uani 1 1 d .
O1 O 0.30593(10) 0.8640(3) 0.53561(8) 0.0336(4) Uani 1 1 d .
O2 O 0.59981(10) 0.4159(3) 0.42994(8) 0.0317(4) Uani 1 1 d .
O3 O 0.37996(11) 0.4769(3) 0.42382(9) 0.0338(4) Uani 1 1 d .
O4 O 0.33725(11) 1.1274(3) 0.40097(8) 0.0363(4) Uani 1 1 d .
O5 O 0.03773(10) 0.1690(3) 0.77228(9) 0.0364(4) Uani 1 1 d .
O6 O 0.04648(11) 0.5396(3) 0.82728(8) 0.0370(4) Uani 1 1 d .
O7 O 0.51365(9) 0.8122(2) 0.46343(7) 0.0217(3) Uani 1 1 d .
H7 H 0.5264 0.8187 0.4185 0.026 Uiso 1 1 d .
C1 C 0.32612(14) 0.6940(4) 0.57155(11) 0.0252(5) Uani 1 1 d .
C2 C 0.25302(13) 0.6217(4) 0.62014(11) 0.0245(5) Uani 1 1 d .
C3 C 0.25893(15) 0.4169(4) 0.65111(12) 0.0331(6) Uani 1 1 d .
H3A H 0.3093 0.3237 0.6428 0.040 Uiso 1 1 calc R
C4 C 0.19058(15) 0.3490(4) 0.69447(12) 0.0320(6) Uani 1 1 d .
H4A H 0.1940 0.2092 0.7144 0.038 Uiso 1 1 calc R
C5 C 0.11737(14) 0.4896(4) 0.70790(11) 0.0235(5) Uani 1 1 d .
C6 C 0.11192(16) 0.6984(4) 0.67874(13) 0.0384(6) Uani 1 1 d .
H6A H 0.0634 0.7944 0.6891 0.046 Uiso 1 1 calc R
C7 C 0.17945(16) 0.7626(4) 0.63412(13) 0.0367(6) Uani 1 1 d .
H7A H 0.1754 0.9011 0.6134 0.044 Uiso 1 1 calc R
C8 C -0.07774(13) 0.4760(4) 0.72397(11) 0.0225(5) Uani 1 1 d .
C9 C -0.11864(14) 0.6784(4) 0.73653(11) 0.0274(5) Uani 1 1 d .
H9A H -0.0914 0.7734 0.7699 0.033 Uiso 1 1 calc R
C10 C -0.20113(14) 0.7368(4) 0.69825(11) 0.0263(5) Uani 1 1 d .
H10A H -0.2288 0.8739 0.7052 0.032 Uiso 1 1 calc R
C11 C -0.24281(13) 0.5921(4) 0.64966(10) 0.0228(5) Uani 1 1 d .
C12 C -0.20278(15) 0.3872(4) 0.63994(12) 0.0316(5) Uani 1 1 d .
H12A H -0.2321 0.2881 0.6087 0.038 Uiso 1 1 calc R
C13 C -0.11910(15) 0.3289(4) 0.67661(12) 0.0305(5) Uani 1 1 d .
H13A H -0.0911 0.1924 0.6694 0.037 Uiso 1 1 calc R
C14 C 0.32805(14) 1.3350(4) 0.39524(10) 0.0249(5) Uani 1 1 d .

loop_
_atom_site_aniso_label
_atom_site_aniso_U_11
_atom_site_aniso_U_22
_atom_site_aniso_U_33
_atom_site_aniso_U_23
_atom_site_aniso_U_13
_atom_site_aniso_U_12
Zn1 0.01922(16) 0.01727(19) 0.02689(19) 0.00060(16) 0.00366(13) 0.00147(13)
Zn2 0.01848(12) 0.02254(16) 0.03214(15) 0.00614(12) -0.00167(10) -0.00035(10)
S1 0.0189(2) 0.0348(4) 0.0220(3) 0.0049(3) 0.00059(18) 0.0011(2)
O1 0.0272(8) 0.0299(10) 0.0446(10) 0.0103(9) 0.0097(7) 0.0010(7)
O2 0.0272(8) 0.0401(10) 0.0289(8) 0.0028(8) 0.0096(6) 0.0085(7)
O3 0.0303(8) 0.0331(10) 0.0363(9) 0.0015(8) -0.0122(7) -0.0022(7)
O4 0.0421(9) 0.0265(10) 0.0380(9) 0.0050(9) -0.0154(7) 0.0039(8)
O5 0.0302(8) 0.0350(11) 0.0440(10) 0.0149(9) 0.0027(7) 0.0039(7)
O6 0.0289(8) 0.0587(13) 0.0231(8) -0.0056(8) -0.0011(6) -0.0004(8)
O7 0.0242(7) 0.0212(8) 0.0196(7) 0.0011(7) 0.0023(5) 0.0004(6)
C1 0.0226(10) 0.0285(14) 0.0248(11) -0.0053(11) 0.0033(8) -0.0042(9)
C2 0.0217(9) 0.0265(13) 0.0256(11) -0.0015(11) 0.0043(8) -0.0002(9)
C3 0.0278(11) 0.0326(14) 0.0399(13) 0.0043(13) 0.0116(10) 0.0112(10)
C4 0.0315(11) 0.0285(14) 0.0368(13) 0.0084(12) 0.0091(10) 0.0070(10)
C5 0.0195(9) 0.0283(13) 0.0230(10) 0.0008(10) 0.0028(8) -0.0001(9)
C6 0.0299(12) 0.0333(16) 0.0539(16) 0.0072(14) 0.0187(11) 0.0100(11)
C7 0.0342(12) 0.0288(14) 0.0489(15) 0.0115(13) 0.0171(11) 0.0070(11)
C8 0.0164(9) 0.0300(14) 0.0209(10) 0.0053(10) 0.0002(7) -0.0011(8)
C9 0.0238(10) 0.0332(14) 0.0251(11) -0.0085(11) -0.0007(8) -0.0001(9)
C10 0.0240(10) 0.0244(13) 0.0302(12) 0.0001(11) 0.0000(8) 0.0047(9)
C11 0.0211(9) 0.0270(12) 0.0202(10) 0.0045(10) -0.0004(7) -0.0011(9)
C12 0.0314(11) 0.0277(14) 0.0342(13) -0.0065(12) -0.0088(9) -0.0010(10)
C13 0.0297(11) 0.0243(14) 0.0365(13) -0.0040(11) -0.0051(9) 0.0046(10)
C14 0.0208(9) 0.0339(14) 0.0200(10) 0.0040(11) 0.0004(8) 0.0005(9)

loop_
_atom_type_symbol
_atom_type_description
_atom_type_scat_dispersion_real
_atom_type_scat_dispersion_imag
_atom_type_scat_source
C C 0.0033 0.0016 'International Tables Vol C Tables 4.2.6.8 and 6.1.1.4'
H H 0.0000 0.0000 'International Tables Vol C Tables 4.2.6.8 and 6.1.1.4'
O O 0.0106 0.0060 'International Tables Vol C Tables 4.2.6.8 and 6.1.1.4'
S S 0.1246 0.1234 'International Tables Vol C Tables 4.2.6.8 and 6.1.1.4'
Zn Zn 0.2839 1.4301 'International Tables Vol C Tables 4.2.6.8 and 6.1.1.4'

loop_
_geom_angle_atom_site_label_1
_geom_angle_atom_site_label_2
_geom_angle_atom_site_label_3
_geom_angle
_geom_angle_site_symmetry_1
_geom_angle_site_symmetry_3
O7 Zn1 O7 180.00(7) . 3_666
O7 Zn1 O2 94.76(6) . 3_666
O7 Zn1 O2 85.24(6) 3_666 3_666
O7 Zn1 O2 85.24(6) . .
O7 Zn1 O2 94.76(6) 3_666 .
O2 Zn1 O2 180.00(10) 3_666 .
O7 Zn1 O3 84.87(6) . .
O7 Zn1 O3 95.13(6) 3_666 .
O2 Zn1 O3 85.85(6) 3_666 .
O2 Zn1 O3 94.15(6) . .
O7 Zn1 O3 95.13(6) . 3_666
O7 Zn1 O3 84.87(6) 3_666 3_666
O2 Zn1 O3 94.15(6) 3_666 3_666
O2 Zn1 O3 85.85(6) . 3_666
O3 Zn1 O3 179.999(1) . 3_666
O4 Zn2 O1 108.97(7) . .
O4 Zn2 O7 117.03(7) . .
O1 Zn2 O7 118.47(6) . .
O4 Zn2 O7 114.19(7) . 3_676
O1 Zn2 O7 110.03(6) . 3_676
O7 Zn2 O7 86.36(6) . 3_676
O4 Zn2 Zn2 126.32(5) . 3_676
O1 Zn2 Zn2 124.13(5) . 3_676
O7 Zn2 Zn2 43.61(4) . 3_676
O7 Zn2 Zn2 42.75(4) 3_676 3_676
O5 S1 O6 119.71(11) . .
O5 S1 C8 108.52(10) . .
O6 S1 C8 108.24(10) . .
O5 S1 C5 107.87(10) . .
O6 S1 C5 107.33(10) . .
C8 S1 C5 104.09(10) . .
C1 O1 Zn2 119.43(13) . .
C1 O2 Zn1 138.83(15) 3_666 .
C14 O3 Zn1 139.52(15) 1_545 .
C14 O4 Zn2 123.24(15) . .
Zn2 O7 Zn2 93.64(6) . 3_676
Zn2 O7 Zn1 110.57(6) . .
Zn2 O7 Zn1 115.89(7) 3_676 .
Zn2 O7 H7 110.1 . .
Zn2 O7 H7 110.8 3_676 .
Zn1 O7 H7 114.0 . .
O2 C1 O1 125.73(19) 3_666 .
O2 C1 C2 118.1(2) 3_666 .
O1 C1 C2 116.17(19) . .
C3 C2 C7 119.66(19) . .
C3 C2 C1 120.58(19) . .
C7 C2 C1 119.8(2) . .
C2 C3 C4 120.5(2) . .
C2 C3 H3A 119.8 . .
C4 C3 H3A 119.8 . .
C5 C4 C3 119.5(2) . .
C5 C4 H4A 120.3 . .
C3 C4 H4A 120.3 . .
C4 C5 C6 120.7(2) . .
C4 C5 S1 119.09(18) . .
C6 C5 S1 120.14(16) . .
C7 C6 C5 119.3(2) . .
C7 C6 H6A 120.4 . .
C5 C6 H6A 120.4 . .
C6 C7 C2 120.3(2) . .
C6 C7 H7A 119.8 . .
C2 C7 H7A 119.8 . .
C13 C8 C9 121.62(19) . .
C13 C8 S1 118.35(17) . .
C9 C8 S1 119.98(17) . .
C8 C9 C10 118.5(2) . .
C8 C9 H9A 120.7 . .
C10 C9 H9A 120.7 . .
C9 C10 C11 120.5(2) . .
C9 C10 H10A 119.8 . .
C11 C10 H10A 119.8 . .
C12 C11 C10 119.96(19) . .
C12 C11 C14 120.2(2) . 3_576
C10 C11 C14 119.7(2) . 3_576
C11 C12 C13 120.1(2) . .
C11 C12 H12A 119.9 . .
C13 C12 H12A 119.9 . .
C8 C13 C12 119.2(2) . .
C8 C13 H13A 120.4 . .
C12 C13 H13A 120.4 . .
O3 C14 O4 126.5(2) 1_565 .
O3 C14 C11 119.0(2) 1_565 3_576
O4 C14 C11 114.5(2) . 3_576

loop_
_geom_bond_atom_site_label_1
_geom_bond_atom_site_label_2
_geom_bond_distance
_geom_bond_site_symmetry_2
Zn1 O7 2.0316(14) .
Zn1 O7 2.0317(14) 3_666
Zn1 O2 2.0802(14) 3_666
Zn1 O2 2.0802(14) .
Zn1 O3 2.1799(15) .
Zn1 O3 2.1799(15) 3_666
Zn2 O4 1.9045(16) .
Zn2 O1 1.9184(15) .
Zn2 O7 1.9710(13) .
Zn2 O7 2.0025(14) 3_676
Zn2 Zn2 2.8977(5) 3_676
S1 O5 1.4336(18) .
S1 O6 1.4376(17) .
S1 C8 1.768(2) .
S1 C5 1.774(2) .
O1 C1 1.265(3) .
O2 C1 1.241(3) 3_666
O3 C14 1.237(3) 1_545
O4 C14 1.268(3) .
O7 Zn2 2.0025(14) 3_676
O7 H7 0.9005 .
C1 O2 1.241(3) 3_666
C1 C2 1.505(3) .
C2 C3 1.378(3) .
C2 C7 1.383(3) .
C3 C4 1.381(3) .
C3 H3A 0.9300 .
C4 C5 1.377(3) .
C4 H4A 0.9300 .
C5 C6 1.384(3) .
C6 C7 1.382(3) .
C6 H6A 0.9300 .
C7 H7A 0.9300 .
C8 C13 1.381(3) .
C8 C9 1.383(3) .
C9 C10 1.386(3) .
C9 H9A 0.9300 .
C10 C11 1.389(3) .
C10 H10A 0.9300 .
C11 C12 1.381(3) .
C11 C14 1.506(3) 3_576
C12 C13 1.385(3) .
C12 H12A 0.9300 .
C13 H13A 0.9300 .
C14 O3 1.237(3) 1_565
C14 C11 1.506(3) 3_576

loop_
_geom_hbond_atom_site_label_D
_geom_hbond_atom_site_label_H
_geom_hbond_atom_site_label_A
_geom_hbond_distance_DH
_geom_hbond_distance_HA
_geom_hbond_distance_DA
_geom_hbond_angle_DHA
_geom_hbond_site_symmetry_A
O7 H7 O6 0.90 2.00 2.851(2) 157.0 4_675
